data_7206594
loop_
_publ_author_name
'Tanase, Stefania'
'Mittelmeijer-Hazeleger, Marjo C.'
'Rothenberg, Gadi'
'Mathoni\`ere, Corine'
'Jubera, V\'eronique'
'Smits, Jan M. M.'
'de Gelder, Ren\'e'

_publ_section_title
;
 A facile building-block synthesis of multifunctional lanthanide MOFs
;
_journal_issue 39
_journal_name_full 'Journal of Materials Chemistry'
_journal_page_first 15544
_journal_paper_doi 10.1039/c1jm12789f
_journal_volume 21
_journal_year 2011
_chemical_formula_sum 'C25 H44 Eu2 Mo N12 O17'
_chemical_formula_weight 1184.58
_chemical_name_systematic
;
?
;
_space_group_IT_number 14
_symmetry_cell_setting monoclinic
_symmetry_space_group_name_Hall '-P 2ybc'
_symmetry_space_group_name_H-M 'P 1 21/c 1'
_atom_sites_solution_hydrogens geom
_atom_sites_solution_primary direct
_atom_sites_solution_secondary difmap
_audit_creation_date 2006-07-27
_audit_creation_method 'SHELXL, adapted and expanded'
_cell_angle_alpha 90.00
_cell_angle_beta 98.338(11)
_cell_angle_gamma 90.00
_cell_formula_units_Z 4
_cell_length_a 10.8137(13)
_cell_length_b 19.040(2)
_cell_length_c 19.246(4)
_cell_measurement_reflns_used 453
_cell_measurement_temperature 208(2)
_cell_measurement_theta_max 27.490
_cell_measurement_theta_min 2.140
_cell_volume 3920.7(10)
_computing_data_collection
;
Nonius "Collect" program suite (Nonius, 1999)
;
_computing_data_reduction
;
Nonius "EvalCCD" program suite (Duisenberg, 1998)
;
_computing_molecular_graphics
;
PLATON (Spek, 2003)
;
_computing_structure_refinement 'SHELXL-97 (Sheldrick, 1997)'
_computing_structure_solution
;
DIRDIF (Beurskens et al., 1996),
PATTY (Beurskens et al., 1987)
;
_diffrn_ambient_temperature 208(2)
_diffrn_detector_area_resol_mean 18.4
_diffrn_measured_fraction_theta_full 0.951
_diffrn_measured_fraction_theta_max 0.933
_diffrn_measurement_device 'Nonius KappaCCD'
_diffrn_measurement_method 'area detector \f and \w scan'
_diffrn_radiation_monochromator graphite
_diffrn_radiation_source 'fine-focus sealed tube'
_diffrn_radiation_type MoK\a
_diffrn_radiation_wavelength 0.71073
_diffrn_reflns_av_R_equivalents 0.0276
_diffrn_reflns_av_sigmaI/netI 0.0232
_diffrn_reflns_limit_h_max 14
_diffrn_reflns_limit_h_min -13
_diffrn_reflns_limit_k_max 23
_diffrn_reflns_limit_k_min -24
_diffrn_reflns_limit_l_max 24
_diffrn_reflns_limit_l_min -25
_diffrn_reflns_number 57131
_diffrn_reflns_theta_full 25.00
_diffrn_reflns_theta_max 27.49
_diffrn_reflns_theta_min 2.14
_diffrn_standards_decay_% 0.000
_diffrn_standards_interval_time 0
_diffrn_standards_number 0
_exptl_absorpt_coefficient_mu 3.561
_exptl_absorpt_correction_T_max 1.000
_exptl_absorpt_correction_T_min 1.000
_exptl_absorpt_correction_type multi-scan
_exptl_absorpt_process_details 'SADABS multiscan (Sheldrick, 1996)'
_exptl_crystal_colour 'translucent orange-red'
_exptl_crystal_density_diffrn 2.007
_exptl_crystal_density_method 'not measured'
_exptl_crystal_description 'regular fragment'
_exptl_crystal_F_000 2328
_exptl_crystal_size_max 0.23
_exptl_crystal_size_mid 0.13
_exptl_crystal_size_min 0.11
_refine_diff_density_max 1.250
_refine_diff_density_min -1.535
_refine_diff_density_rms 0.170
_refine_ls_extinction_method none
_refine_ls_goodness_of_fit_all 1.219
_refine_ls_goodness_of_fit_ref 1.219
_refine_ls_hydrogen_treatment mixed
_refine_ls_matrix_type full
_refine_ls_number_parameters 579
_refine_ls_number_reflns 8650
_refine_ls_number_restraints 41
_refine_ls_restrained_S_all 1.218
_refine_ls_R_factor_all 0.0511
_refine_ls_R_factor_gt 0.0378
_refine_ls_R_factor_obs 0.0378
_refine_ls_shift/esd_max 0.002
_refine_ls_shift/esd_mean 0.000
_refine_ls_shift/su_max 0.002
_refine_ls_shift/su_mean 0.000
_refine_ls_structure_factor_coef Fsqd
_refine_ls_weighting_details
;
w=1/[\s^2^(Fo^2^)+(0.0106P)^2^+40.9727P] where P=(Fo^2^+2Fc^2^)/3
;
_refine_ls_weighting_scheme calc
_refine_ls_wR_factor_all 0.0873
_refine_ls_wR_factor_gt 0.0813
_refine_ls_wR_factor_obs 0.0813
_refine_ls_wR_factor_ref 0.0873
_reflns_number_gt 7236
_reflns_number_observed 7236
_reflns_number_total 8650
_reflns_observed_criterion >2sigma(I)
_reflns_threshold_expression >2sigma(I)
_cod_data_source_file c1jm12789f.txt
_cod_data_source_block LEID53
_cod_depositor_comments
;
The following automatic conversions were performed:

'_geom_bond_publ_flag' value 'Y' changed to 'y' according to
/home/saulius/struct/CIF-dictionaries/cif_core.dic dictionary named
'cif_core.dic' version 2.4.1 from 2010-06-29 (81
time).

'_geom_angle_publ_flag' value 'Y' changed to 'y' according to
/home/saulius/struct/CIF-dictionaries/cif_core.dic dictionary named
'cif_core.dic' version 2.4.1 from 2010-06-29 (164 times).

Automatic conversion script
Id: cif_fix_values 1715 2011-07-08 13:25:40Z adriana 
;
_cod_original_cell_volume 3920.8(10)
_cod_original_sg_symbol_H-M 'P 21/c'
_cod_database_code 7206594

loop_
_symmetry_equiv_pos_as_xyz
'x, y, z'
'-x, y+1/2, -z+1/2'
'-x, -y, -z'
'x, -y-1/2, z-1/2'

loop_
_atom_site_label
_atom_site_type_symbol
_atom_site_fract_x
_atom_site_fract_y
_atom_site_fract_z
_atom_site_U_iso_or_equiv
_atom_site_adp_type
_atom_site_occupancy
_atom_site_calc_flag
_atom_site_refinement_flags
_atom_site_disorder_assembly
_atom_site_disorder_group
Eu1 Eu 0.58507(3) 0.374693(14) 0.857025(13) 0.01094(7) Uani 1 d . . .
N10 N 0.7551(5) 0.4623(3) 0.9173(3) 0.0175(10) Uani 1 d . . .
C11 C 0.7422(6) 0.5075(3) 0.9684(3) 0.0219(13) Uani 1 d . . .
H11 H 0.6726 0.5031 0.9922 0.026 Uiso 1 calc R . .
C12 C 0.8273(6) 0.5607(3) 0.9879(3) 0.0226(13) Uani 1 d . . .
N13 N 0.9282(5) 0.5676(3) 0.9563(3) 0.0229(11) Uani 1 d . . .
C14 C 0.9435(6) 0.5218(3) 0.9063(3) 0.0214(13) Uani 1 d . . .
H14 H 1.0150 0.5251 0.8839 0.026 Uiso 1 calc R . .
C15 C 0.8578(5) 0.4696(3) 0.8862(3) 0.0172(12) Uani 1 d . . .
C16 C 0.8063(7) 0.6126(4) 1.0432(4) 0.0362(18) Uani 1 d . . .
H16A H 0.8820 0.6173 1.0766 0.054 Uiso 1 calc R . .
H16B H 0.7388 0.5964 1.0673 0.054 Uiso 1 calc R . .
H16C H 0.7844 0.6578 1.0215 0.054 Uiso 1 calc R . .
C17 C 0.8711(6) 0.4195(3) 0.8279(3) 0.0183(12) Uani 1 d . . .
O18 O 0.9723(4) 0.4173(3) 0.8043(2) 0.0258(10) Uani 1 d . . .
O19 O 0.7775(4) 0.3829(2) 0.8067(2) 0.0220(9) Uani 1 d . . .
N20 N 0.4688(5) 0.2601(2) 0.8878(2) 0.0150(10) Uani 1 d . . .
C21 C 0.5157(6) 0.2077(3) 0.9284(3) 0.0193(12) Uani 1 d . . .
H21 H 0.5987 0.2109 0.9508 0.023 Uiso 1 calc R . .
C22 C 0.4471(6) 0.1484(3) 0.9390(3) 0.0196(12) Uani 1 d . . .
N23 N 0.3314(5) 0.1404(3) 0.9061(3) 0.0251(12) Uani 1 d . . .
C24 C 0.2834(6) 0.1928(3) 0.8649(3) 0.0252(14) Uani 1 d . . .
H24 H 0.2015 0.1887 0.8410 0.030 Uiso 1 calc R . .
C25 C 0.3508(5) 0.2530(3) 0.8564(3) 0.0167(12) Uani 1 d . . .
C26 C 0.5010(7) 0.0921(4) 0.9876(4) 0.0327(16) Uani 1 d . . .
H26A H 0.4400 0.0778 1.0172 0.049 Uiso 1 calc R . .
H26B H 0.5754 0.1095 1.0167 0.049 Uiso 1 calc R . .
H26C H 0.5228 0.0521 0.9606 0.049 Uiso 1 calc R . .
C27 C 0.2979(6) 0.3136(3) 0.8135(3) 0.0183(12) Uani 1 d . . .
O28 O 0.1882(4) 0.3088(2) 0.7825(2) 0.0249(10) Uani 1 d . . .
O29 O 0.3658(4) 0.3667(2) 0.8131(2) 0.0197(9) Uani 1 d . . .
N31 N 0.4904(5) 0.4914(3) 0.8734(3) 0.0187(10) Uani 1 d . . .
N32 N 0.5456(5) 0.3770(3) 0.9802(2) 0.0191(10) Uani 1 d . . .
N33 N 0.5765(5) 0.2867(3) 0.7637(3) 0.0203(11) Uani 1 d . . .
O41 O 0.7443(4) 0.2973(2) 0.9208(2) 0.0267(10) Uani 1 d . . .
C41 C 0.811(3) 0.250(2) 0.888(2) 0.46(3) Uiso 1 d D . .
H41A H 0.8478 0.2260 0.9318 0.553 Uiso 1 calc R A 1
H41B H 0.8765 0.2827 0.8797 0.553 Uiso 1 calc R A 1
C42A C 0.849(2) 0.1915(10) 0.8385(9) 0.055(5) Uani 0.50 d PD B 1
H42A H 0.7781 0.1611 0.8238 0.083 Uiso 0.50 calc PR B 1
H42B H 0.9173 0.1639 0.8630 0.083 Uiso 0.50 calc PR B 1
H42C H 0.8757 0.2132 0.7975 0.083 Uiso 0.50 calc PR B 1
C42B C 0.9500(16) 0.2486(11) 0.8757(10) 0.054(5) Uani 0.50 d PD B 2
H42D H 0.9835 0.2959 0.8798 0.081 Uiso 0.50 calc PR B 2
H42E H 0.9549 0.2306 0.8290 0.081 Uiso 0.50 calc PR B 2
H42F H 0.9983 0.2186 0.9103 0.081 Uiso 0.50 calc PR B 2
O43 O 0.5537(5) 0.4477(2) 0.7476(2) 0.0287(11) Uani 1 d . . .
C43 C 0.5846(10) 0.4362(5) 0.6796(4) 0.051(2) Uani 1 d . . .
H43A H 0.6275 0.4771 0.6649 0.077 Uiso 1 calc R . .
H43B H 0.5089 0.4281 0.6469 0.077 Uiso 1 calc R . .
H43C H 0.6387 0.3955 0.6803 0.077 Uiso 1 calc R . .
Eu2 Eu 0.04951(3) 0.128981(16) 0.201090(15) 0.01653(7) Uani 1 d D . .
O51 O -0.0706(4) 0.1402(3) 0.0850(2) 0.0284(10) Uani 1 d D . .
H51A H -0.034(3) 0.163(3) 0.0527(14) 0.034 Uiso 1 d D . .
H51B H -0.142(3) 0.166(3) 0.0817(15) 0.034 Uiso 1 d D . .
O52 O 0.1974(4) 0.0379(2) 0.2517(2) 0.0245(10) Uani 1 d D . .
H52A H 0.261(3) 0.0570(15) 0.283(3) 0.029 Uiso 1 d D . .
H52B H 0.167(3) 0.009(2) 0.282(2) 0.029 Uiso 1 d D . .
O53 O -0.1206(4) 0.2018(3) 0.2238(2) 0.0306(11) Uani 1 d D . .
H53A H -0.187(3) 0.1807(18) 0.239(3) 0.037 Uiso 1 d D . .
H53B H -0.164(4) 0.226(3) 0.1880(18) 0.037 Uiso 1 d D . .
O54 O 0.2048(5) 0.1135(3) 0.1281(3) 0.0414(14) Uani 1 d D . .
H54A H 0.214(5) 0.142(2) 0.092(3) 0.050 Uiso 1 d D . .
H54B H 0.215(6) 0.0717(15) 0.107(3) 0.050 Uiso 1 d D . .
O55 O 0.0838(4) 0.2457(3) 0.1528(3) 0.0291(11) Uani 1 d D . .
H55A H 0.163(3) 0.260(2) 0.159(3) 0.035 Uiso 1 d D . .
H55B H 0.068(6) 0.2477(18) 0.1059(11) 0.035 Uiso 1 d D . .
O56 O -0.0547(6) 0.0238(3) 0.1682(3) 0.0450(15) Uani 1 d D . .
H56A H -0.047(6) -0.0156(15) 0.196(2) 0.054 Uiso 1 d D . .
H56B H -0.046(6) 0.001(2) 0.127(2) 0.054 Uiso 1 d D . .
Mo1 Mo 0.53872(4) 0.16168(2) 0.64600(2) 0.01002(10) Uani 1 d . . .
C31 C 0.4812(6) 0.5508(3) 0.8686(3) 0.0159(12) Uani 1 d . . .
C32 C 0.5375(5) 0.3642(3) 1.0377(3) 0.0129(11) Uani 1 d . . .
C33 C 0.5596(5) 0.2434(3) 0.7224(3) 0.0139(11) Uani 1 d . . .
C34 C 0.3541(6) 0.1427(3) 0.6715(3) 0.0219(13) Uani 1 d . . .
N34 N 0.2577(5) 0.1342(3) 0.6878(3) 0.0325(14) Uani 1 d . . .
C35 C 0.7295(6) 0.1276(3) 0.6632(3) 0.0206(12) Uani 1 d . . .
N35 N 0.8302(6) 0.1073(4) 0.6727(3) 0.0369(15) Uani 1 d . . .
C36 C 0.5689(6) 0.1139(3) 0.7492(3) 0.0191(12) Uani 1 d . . .
N36 N 0.5850(6) 0.0861(3) 0.8025(3) 0.0328(14) Uani 1 d . . .
C37 C 0.6489(5) 0.2417(3) 0.6051(3) 0.0157(11) Uani 1 d . . .
N37 N 0.7112(5) 0.2830(3) 0.5843(3) 0.0249(12) Uani 1 d . . .
C38 C 0.4068(6) 0.2374(3) 0.5937(3) 0.0222(13) Uani 1 d . . .
N38 N 0.3368(6) 0.2780(4) 0.5682(3) 0.0388(16) Uani 1 d . . .
O61 O 0.2581(5) 0.9815(3) 0.0893(3) 0.0385(13) Uani 1 d . . .
H61 H 0.3193 0.9669 0.1164 0.058 Uiso 1 calc R . .
C61 C 0.168(2) 0.9375(14) 0.0871(11) 0.191(11) Uani 1 d . . .
H61A H 0.1387 0.9510 0.1310 0.229 Uiso 1 calc R . .
H61B H 0.2181 0.8952 0.0997 0.229 Uiso 1 calc R . .
C62 C 0.0419(15) 0.8997(9) 0.0493(7) 0.110(5) Uani 1 d . . .
H62C H -0.0276 0.9322 0.0472 0.165 Uiso 1 calc R . .
H62D H 0.0249 0.8585 0.0761 0.165 Uiso 1 calc R . .
H62E H 0.0527 0.8858 0.0021 0.165 Uiso 1 calc R . .
O62 O 0.1836(5) 0.4659(3) 0.4489(3) 0.0420(14) Uani 1 d D . .
H62A H 0.254(4) 0.444(4) 0.438(4) 0.050 Uiso 1 d D . .
H62B H 0.221(6) 0.484(4) 0.491(2) 0.050 Uiso 1 d D . .
O63 O 0.0625(5) 0.0965(3) 0.7645(3) 0.0380(13) Uani 1 d D . .
H63A H 0.116(5) 0.117(4) 0.737(3) 0.046 Uiso 1 d D . .
H63B H -0.009(4) 0.108(4) 0.734(3) 0.046 Uiso 1 d D . .
O64 O 0.9130(5) 0.1833(3) 0.5427(3) 0.0369(12) Uani 1 d D . .
H64A H 0.969(6) 0.148(3) 0.538(4) 0.044 Uiso 1 d D . .
H64B H 0.887(7) 0.164(4) 0.582(3) 0.044 Uiso 1 d D . .
O65 O 0.0903(9) 0.3260(6) 0.4855(5) 0.116(4) Uani 1 d . . .

loop_
_atom_site_aniso_label
_atom_site_aniso_U_11
_atom_site_aniso_U_22
_atom_site_aniso_U_33
_atom_site_aniso_U_23
_atom_site_aniso_U_13
_atom_site_aniso_U_12
Eu1 0.01397(14) 0.00921(13) 0.00953(12) -0.00146(10) 0.00132(9) -0.00086(10)
N10 0.020(3) 0.015(3) 0.019(2) -0.0019(19) 0.004(2) 0.0004(19)
C11 0.019(3) 0.023(3) 0.025(3) -0.006(2) 0.004(2) -0.001(2)
C12 0.022(3) 0.021(3) 0.023(3) -0.008(2) -0.002(2) 0.001(2)
N13 0.025(3) 0.018(3) 0.024(3) -0.001(2) 0.000(2) -0.002(2)
C14 0.019(3) 0.021(3) 0.023(3) 0.000(2) 0.000(2) -0.003(2)
C15 0.016(3) 0.019(3) 0.016(3) 0.001(2) 0.002(2) 0.000(2)
C16 0.039(4) 0.034(4) 0.034(4) -0.022(3) -0.001(3) 0.002(3)
C17 0.021(3) 0.019(3) 0.016(3) 0.001(2) 0.003(2) 0.000(2)
O18 0.017(2) 0.034(3) 0.028(2) -0.009(2) 0.0080(18) -0.0042(19)
O19 0.022(2) 0.025(2) 0.020(2) -0.0086(17) 0.0057(17) -0.0057(18)
N20 0.018(3) 0.014(2) 0.013(2) -0.0025(18) 0.0021(19) -0.0033(19)
C21 0.019(3) 0.020(3) 0.018(3) 0.002(2) -0.001(2) -0.002(2)
C22 0.026(3) 0.013(3) 0.020(3) 0.004(2) 0.003(2) 0.003(2)
N23 0.031(3) 0.014(3) 0.030(3) 0.002(2) 0.002(2) -0.006(2)
C24 0.027(4) 0.023(3) 0.025(3) 0.002(2) -0.002(3) -0.003(3)
C25 0.017(3) 0.015(3) 0.018(3) -0.003(2) 0.003(2) 0.000(2)
C26 0.045(4) 0.018(3) 0.034(4) 0.011(3) 0.002(3) 0.001(3)
C27 0.020(3) 0.017(3) 0.018(3) -0.002(2) 0.004(2) 0.001(2)
O28 0.016(2) 0.020(2) 0.035(3) 0.0019(18) -0.0071(19) -0.0039(17)
O29 0.016(2) 0.015(2) 0.026(2) 0.0005(17) -0.0022(17) -0.0007(16)
N31 0.025(3) 0.015(3) 0.017(2) -0.0011(19) 0.005(2) 0.003(2)
N32 0.033(3) 0.011(2) 0.014(2) 0.0005(18) 0.006(2) 0.000(2)
N33 0.028(3) 0.016(3) 0.018(2) -0.003(2) 0.006(2) -0.006(2)
O41 0.025(3) 0.025(2) 0.029(2) 0.0023(19) -0.0010(19) 0.0041(19)
C42A 0.077(14) 0.050(11) 0.038(9) 0.002(8) 0.004(9) 0.018(10)
C42B 0.038(10) 0.071(13) 0.053(10) 0.031(9) 0.006(8) 0.040(9)
O43 0.047(3) 0.023(2) 0.019(2) 0.0046(18) 0.014(2) 0.007(2)
C43 0.090(7) 0.049(5) 0.018(3) 0.009(3) 0.020(4) 0.025(5)
Eu2 0.01354(15) 0.01691(15) 0.01872(14) 0.00176(11) 0.00092(11) -0.00081(11)
O51 0.027(3) 0.034(3) 0.024(2) 0.0023(19) 0.0032(19) 0.008(2)
O52 0.020(2) 0.022(2) 0.030(2) 0.0013(18) -0.0029(18) -0.0007(18)
O53 0.028(3) 0.035(3) 0.031(3) 0.015(2) 0.012(2) 0.012(2)
O54 0.043(3) 0.028(3) 0.062(4) 0.013(3) 0.036(3) 0.007(2)
O55 0.026(3) 0.027(3) 0.033(3) 0.006(2) 0.001(2) -0.006(2)
O56 0.069(4) 0.032(3) 0.028(3) 0.007(2) -0.012(3) -0.022(3)
Mo1 0.0128(2) 0.0081(2) 0.0092(2) -0.00141(16) 0.00158(16) -0.00024(17)
C31 0.021(3) 0.016(3) 0.011(3) -0.002(2) 0.002(2) 0.003(2)
C32 0.018(3) 0.003(2) 0.018(3) -0.0010(19) 0.002(2) 0.001(2)
C33 0.015(3) 0.012(3) 0.015(3) -0.001(2) 0.003(2) 0.003(2)
C34 0.025(3) 0.016(3) 0.024(3) -0.003(2) 0.002(3) -0.002(2)
N34 0.021(3) 0.035(4) 0.043(4) 0.005(3) 0.010(3) 0.002(3)
C35 0.023(3) 0.021(3) 0.018(3) 0.004(2) 0.004(2) -0.001(3)
N35 0.020(3) 0.052(4) 0.040(4) 0.016(3) 0.007(3) 0.005(3)
C36 0.028(3) 0.014(3) 0.014(3) -0.003(2) 0.001(2) 0.000(2)
N36 0.050(4) 0.029(3) 0.019(3) 0.007(2) 0.002(3) 0.009(3)
C37 0.017(3) 0.015(3) 0.014(3) -0.003(2) 0.001(2) -0.001(2)
N37 0.029(3) 0.022(3) 0.024(3) 0.002(2) 0.004(2) -0.007(2)
C38 0.022(3) 0.025(3) 0.021(3) 0.004(2) 0.008(2) 0.008(3)
N38 0.033(4) 0.043(4) 0.045(4) 0.019(3) 0.019(3) 0.019(3)
O61 0.041(3) 0.043(3) 0.030(3) 0.003(2) 0.000(2) 0.000(3)
C61 0.16(2) 0.23(3) 0.16(2) -0.021(19) -0.054(16) -0.05(2)
C62 0.142(15) 0.121(13) 0.064(8) -0.007(8) 0.009(9) 0.013(11)
O62 0.037(3) 0.055(4) 0.033(3) -0.008(3) -0.002(2) 0.021(3)
O63 0.030(3) 0.046(3) 0.036(3) 0.018(2) -0.003(2) -0.013(2)
O64 0.034(3) 0.031(3) 0.048(3) 0.004(2) 0.012(2) 0.011(2)
O65 0.092(7) 0.152(10) 0.108(8) -0.010(7) 0.021(6) -0.004(7)

loop_
_atom_type_symbol
_atom_type_description
_atom_type_scat_dispersion_real
_atom_type_scat_dispersion_imag
_atom_type_scat_source
C C 0.0033 0.0016 'International Tables Vol C Tables 4.2.6.8 and 6.1.1.4'
H H 0.0000 0.0000 'International Tables Vol C Tables 4.2.6.8 and 6.1.1.4'
N N 0.0061 0.0033 'International Tables Vol C Tables 4.2.6.8 and 6.1.1.4'
O O 0.0106 0.0060 'International Tables Vol C Tables 4.2.6.8 and 6.1.1.4'
Eu Eu -0.1578 3.6682 'International Tables Vol C Tables 4.2.6.8 and 6.1.1.4'
Mo Mo -1.6832 0.6857 'International Tables Vol C Tables 4.2.6.8 and 6.1.1.4'

loop_
_geom_angle_atom_site_label_1
_geom_angle_atom_site_label_2
_geom_angle_atom_site_label_3
_geom_angle
_geom_angle_site_symmetry_1
_geom_angle_site_symmetry_3
_geom_angle_publ_flag
O29 Eu1 O19 136.34(14) . . y
O29 Eu1 N33 76.61(16) . . y
O19 Eu1 N33 72.17(16) . . y
O29 Eu1 O41 136.26(15) . . y
O19 Eu1 O41 70.01(16) . . y
N33 Eu1 O41 84.59(17) . . y
O29 Eu1 N32 92.26(16) . . y
O19 Eu1 N32 131.35(16) . . y
N33 Eu1 N32 136.31(16) . . y
O41 Eu1 N32 74.74(16) . . y
O29 Eu1 N31 72.38(16) . . y
O19 Eu1 N31 112.73(16) . . y
N33 Eu1 N31 137.05(17) . . y
O41 Eu1 N31 138.15(16) . . y
N32 Eu1 N31 74.41(16) . . y
O29 Eu1 O43 74.50(15) . . y
O19 Eu1 O43 69.38(15) . . y
N33 Eu1 O43 77.07(16) . . y
O41 Eu1 O43 138.85(16) . . y
N32 Eu1 O43 140.92(15) . . y
N31 Eu1 O43 66.57(15) . . y
O29 Eu1 N10 141.95(15) . . y
O19 Eu1 N10 63.20(14) . . y
N33 Eu1 N10 135.13(16) . . y
O41 Eu1 N10 76.39(15) . . y
N32 Eu1 N10 76.84(16) . . y
N31 Eu1 N10 69.58(16) . . y
O43 Eu1 N10 91.15(16) . . y
O29 Eu1 N20 63.07(15) . . y
O19 Eu1 N20 127.57(15) . . y
N33 Eu1 N20 68.22(15) . . y
O41 Eu1 N20 73.33(15) . . y
N32 Eu1 N20 69.10(15) . . y
N31 Eu1 N20 119.62(16) . . y
O43 Eu1 N20 129.71(16) . . y
N10 Eu1 N20 139.05(15) . . y
C11 N10 C15 116.5(5) . . y
C11 N10 Eu1 126.6(4) . . y
C15 N10 Eu1 116.1(4) . . y
N10 C11 C12 122.6(6) . . y
N10 C11 H11 118.7 . . ?
C12 C11 H11 118.7 . . ?
N13 C12 C11 120.3(6) . . y
N13 C12 C16 118.7(6) . . y
C11 C12 C16 121.0(6) . . y
C14 N13 C12 117.7(5) . . y
N13 C14 C15 121.9(6) . . y
N13 C14 H14 119.0 . . ?
C15 C14 H14 119.0 . . ?
N10 C15 C14 121.1(6) . . y
N10 C15 C17 116.4(5) . . y
C14 C15 C17 122.5(5) . . y
C12 C16 H16A 109.5 . . ?
C12 C16 H16B 109.5 . . ?
H16A C16 H16B 109.5 . . ?
C12 C16 H16C 109.5 . . ?
H16A C16 H16C 109.5 . . ?
H16B C16 H16C 109.5 . . ?
O18 C17 O19 125.2(6) . . y
O18 C17 C15 118.7(5) . . y
O19 C17 C15 116.1(5) . . y
C17 O18 Eu2 137.3(4) . 4_666 y
C17 O19 Eu1 127.4(4) . . y
C21 N20 C25 116.8(5) . . y
C21 N20 Eu1 127.2(4) . . y
C25 N20 Eu1 116.0(4) . . y
N20 C21 C22 122.4(6) . . y
N20 C21 H21 118.8 . . ?
C22 C21 H21 118.8 . . ?
N23 C22 C21 120.8(5) . . y
N23 C22 C26 118.3(6) . . y
C21 C22 C26 120.9(6) . . y
C22 N23 C24 117.2(5) . . y
N23 C24 C25 121.7(6) . . y
N23 C24 H24 119.2 . . ?
C25 C24 H24 119.2 . . ?
N20 C25 C24 121.1(6) . . y
N20 C25 C27 116.0(5) . . y
C24 C25 C27 122.9(6) . . y
C22 C26 H26A 109.5 . . ?
C22 C26 H26B 109.5 . . ?
H26A C26 H26B 109.5 . . ?
C22 C26 H26C 109.5 . . ?
H26A C26 H26C 109.5 . . ?
H26B C26 H26C 109.5 . . ?
O28 C27 O29 125.0(6) . . y
O28 C27 C25 118.1(5) . . y
O29 C27 C25 116.9(5) . . y
C27 O28 Eu2 139.2(4) . 4_566 y
C27 O29 Eu1 126.8(4) . . y
C31 N31 Eu1 155.7(5) . . y
C32 N32 Eu1 165.7(4) . . y
C33 N33 Eu1 172.1(5) . . y
C41 O41 Eu1 123(2) . . y
O41 C41 C42B 132(2) . . y
O41 C41 C42A 163(3) . . y
C42B C41 C42A 63.1(14) . . y
O41 C41 H41A 95.2 . . ?
C42B C41 H41A 81.3 . . ?
C42A C41 H41A 95.2 . . ?
O41 C41 H41B 95.2 . . ?
C42B C41 H41B 41.0 . . ?
C42A C41 H41B 95.2 . . ?
H41A C41 H41B 103.2 . . ?
C41 C42A H42A 109.5 . . ?
C41 C42A H42B 109.5 . . ?
C41 C42A H42C 109.5 . . ?
C41 C42B H42D 109.5 . . ?
C41 C42B H42E 109.5 . . ?
H42D C42B H42E 109.5 . . ?
C41 C42B H42F 109.5 . . ?
H42D C42B H42F 109.5 . . ?
H42E C42B H42F 109.5 . . ?
C43 O43 Eu1 132.2(4) . . y
O43 C43 H43A 109.5 . . ?
O43 C43 H43B 109.5 . . ?
H43A C43 H43B 109.5 . . ?
O43 C43 H43C 109.5 . . ?
H43A C43 H43C 109.5 . . ?
H43B C43 H43C 109.5 . . ?
O28 Eu2 O56 148.78(17) 4_565 . y
O28 Eu2 O54 91.15(19) 4_565 . y
O56 Eu2 O54 95.0(2) . . y
O28 Eu2 O53 91.10(17) 4_565 . y
O56 Eu2 O53 101.1(2) . . y
O54 Eu2 O53 144.43(17) . . y
O28 Eu2 O51 141.39(16) 4_565 . y
O56 Eu2 O51 69.72(17) . . y
O54 Eu2 O51 78.15(19) . . y
O53 Eu2 O51 78.12(16) . . y
O28 Eu2 O18 84.18(16) 4_565 4_465 y
O56 Eu2 O18 72.64(18) . 4_465 y
O54 Eu2 O18 143.17(17) . 4_465 y
O53 Eu2 O18 72.33(15) . 4_465 y
O51 Eu2 O18 125.69(16) . 4_465 y
O28 Eu2 O55 71.14(16) 4_565 . y
O56 Eu2 O55 139.88(17) . . y
O54 Eu2 O55 74.23(17) . . y
O53 Eu2 O55 72.99(16) . . y
O51 Eu2 O55 70.25(16) . . y
O18 Eu2 O55 136.56(16) 4_465 . y
O28 Eu2 O52 76.93(15) 4_565 . y
O56 Eu2 O52 76.35(18) . . y
O54 Eu2 O52 70.75(17) . . y
O53 Eu2 O52 143.87(15) . . y
O51 Eu2 O52 131.08(15) . . y
O18 Eu2 O52 72.61(15) 4_465 . y
O55 Eu2 O52 131.41(16) . . y
Eu2 O51 H51A 116.6(19) . . y
Eu2 O51 H51B 116.6(19) . . y
H51A O51 H51B 98(2) . . y
Eu2 O52 H52A 111.3(18) . . y
Eu2 O52 H52B 114.2(19) . . y
H52A O52 H52B 97(2) . . y
Eu2 O53 H53A 118(2) . . y
Eu2 O53 H53B 119(2) . . y
H53A O53 H53B 97(2) . . y
Eu2 O54 H54A 123(2) . . y
Eu2 O54 H54B 121(2) . . y
H54A O54 H54B 99(2) . . y
Eu2 O55 H55A 114.5(19) . . y
Eu2 O55 H55B 113.7(19) . . y
H55A O55 H55B 100(3) . . y
Eu2 O56 H56A 123(2) . . y
Eu2 O56 H56B 122(2) . . y
H56A O56 H56B 95(2) . . y
C33 Mo1 C31 144.2(2) . 2_646 y
C33 Mo1 C32 145.7(2) . 4_565 y
C31 Mo1 C32 70.0(2) 2_646 4_565 y
C33 Mo1 C35 96.4(2) . . y
C31 Mo1 C35 78.3(2) 2_646 . y
C32 Mo1 C35 87.2(2) 4_565 . y
C33 Mo1 C37 74.1(2) . . y
C31 Mo1 C37 134.6(2) 2_646 . y
C32 Mo1 C37 74.5(2) 4_565 . y
C35 Mo1 C37 72.5(2) . . y
C33 Mo1 C34 88.5(2) . . y
C31 Mo1 C34 77.6(2) 2_646 . y
C32 Mo1 C34 108.0(2) 4_565 . y
C35 Mo1 C34 144.8(2) . . y
C37 Mo1 C34 141.5(2) . . y
C33 Mo1 C36 71.8(2) . . y
C31 Mo1 C36 72.8(2) 2_646 . y
C32 Mo1 C36 140.8(2) 4_565 . y
C35 Mo1 C36 73.6(2) . . y
C37 Mo1 C36 128.0(2) . . y
C34 Mo1 C36 75.0(2) . . y
C33 Mo1 C38 80.3(2) . . y
C31 Mo1 C38 123.3(2) 2_646 . y
C32 Mo1 C38 77.9(2) 4_565 . y
C35 Mo1 C38 145.7(2) . . y
C37 Mo1 C38 73.8(2) . . y
C34 Mo1 C38 69.5(2) . . y
C36 Mo1 C38 134.9(2) . . y
N31 C31 Mo1 177.1(5) . 2_656 y
N32 C32 Mo1 175.2(5) . 4_566 y
N33 C33 Mo1 176.9(5) . . y
N34 C34 Mo1 176.9(6) . . y
N35 C35 Mo1 177.9(6) . . y
N36 C36 Mo1 177.3(5) . . y
N37 C37 Mo1 177.6(5) . . y
N38 C38 Mo1 177.9(6) . . y
C61 O61 H61 109.5 . . ?
O61 C61 C62 153.2(19) . . y
O61 C61 H61A 98.2 . . ?
C62 C61 H61A 98.2 . . ?
O61 C61 H61B 98.2 . . ?
C62 C61 H61B 98.2 . . ?
H61A C61 H61B 103.8 . . ?
C61 C62 H62C 109.5 . . ?
C61 C62 H62D 109.5 . . ?
H62C C62 H62D 109.5 . . ?
C61 C62 H62E 109.5 . . ?
H62C C62 H62E 109.5 . . ?
H62D C62 H62E 109.5 . . ?
H62A O62 H62B 95(3) . . y
H63A O63 H63B 95(3) . . y
H64A O64 H64B 94(3) . . y

loop_
_geom_bond_atom_site_label_1
_geom_bond_atom_site_label_2
_geom_bond_distance
_geom_bond_site_symmetry_2
_geom_bond_publ_flag
Eu1 O29 2.403(4) . y
Eu1 O19 2.425(4) . y
Eu1 N33 2.448(5) . y
Eu1 O41 2.456(4) . y
Eu1 N32 2.469(5) . y
Eu1 N31 2.486(5) . y
Eu1 O43 2.505(4) . y
Eu1 N10 2.625(5) . y
Eu1 N20 2.629(5) . y
N10 C11 1.328(8) . y
N10 C15 1.343(7) . y
C11 C12 1.385(9) . y
C11 H11 0.9400 . ?
C12 N13 1.331(8) . y
C12 C16 1.492(8) . y
N13 C14 1.327(8) . y
C14 C15 1.376(8) . y
C14 H14 0.9400 . ?
C15 C17 1.496(8) . y
C16 H16A 0.9700 . ?
C16 H16B 0.9700 . ?
C16 H16C 0.9700 . ?
C17 O18 1.245(7) . y
C17 O19 1.248(7) . y
O18 Eu2 2.428(4) 4_666 y
N20 C21 1.322(7) . y
N20 C25 1.337(8) . y
C21 C22 1.382(8) . y
C21 H21 0.9400 . ?
C22 N23 1.328(8) . y
C22 C26 1.485(8) . y
N23 C24 1.331(8) . y
C24 C25 1.381(9) . y
C24 H24 0.9400 . ?
C25 C27 1.485(8) . y
C26 H26A 0.9700 . ?
C26 H26B 0.9700 . ?
C26 H26C 0.9700 . ?
C27 O28 1.251(7) . y
C27 O29 1.252(7) . y
O28 Eu2 2.330(4) 4_566 y
N31 C31 1.139(8) . y
N32 C32 1.150(7) . y
N33 C33 1.141(7) . y
O41 C41 1.37(2) . y
C41 C42B 1.556(19) . y
C41 C42A 1.559(19) . y
C41 H41A 0.9800 . ?
C41 H41B 0.9800 . ?
C42A H42A 0.9700 . ?
C42A H42B 0.9700 . ?
C42A H42C 0.9700 . ?
C42B H42D 0.9700 . ?
C42B H42E 0.9700 . ?
C42B H42F 0.9700 . ?
O43 C43 1.414(8) . y
C43 H43A 0.9700 . ?
C43 H43B 0.9700 . ?
C43 H43C 0.9700 . ?
Eu2 O28 2.330(4) 4_565 y
Eu2 O56 2.340(5) . y
Eu2 O54 2.360(5) . y
Eu2 O53 2.394(5) . y
Eu2 O51 2.425(5) . y
Eu2 O18 2.428(4) 4_465 y
Eu2 O55 2.458(5) . y
Eu2 O52 2.462(4) . y
O51 H51A 0.899(19) . y
O51 H51B 0.905(19) . y
O52 H52A 0.920(19) . y
O52 H52B 0.900(19) . y
O53 H53A 0.907(19) . y
O53 H53B 0.902(19) . y
O54 H54A 0.894(18) . y
O54 H54B 0.908(19) . y
O55 H55A 0.891(19) . y
O55 H55B 0.896(19) . y
O56 H56A 0.917(19) . y
O56 H56B 0.915(19) . y
Mo1 C33 2.131(5) . y
Mo1 C31 2.136(6) 2_646 y
Mo1 C32 2.139(5) 4_565 y
Mo1 C35 2.142(6) . y
Mo1 C37 2.153(6) . y
Mo1 C34 2.155(7) . y
Mo1 C36 2.166(6) . y
Mo1 C38 2.170(6) . y
C31 Mo1 2.136(6) 2_656 y
C32 Mo1 2.139(5) 4_566 y
C34 N34 1.142(8) . y
C35 N35 1.145(8) . y
C36 N36 1.146(8) . y
C37 N37 1.144(8) . y
C38 N38 1.142(8) . y
O61 C61 1.28(2) . y
O61 H61 0.8300 . ?
C61 C62 1.62(2) . y
C61 H61A 0.9800 . ?
C61 H61B 0.9800 . ?
C62 H62C 0.9700 . ?
C62 H62D 0.9700 . ?
C62 H62E 0.9700 . ?
O62 H62A 0.92(2) . y
O62 H62B 0.92(2) . y
O63 H63A 0.92(2) . y
O63 H63B 0.92(2) . y
O64 H64A 0.92(2) . y
O64 H64B 0.93(2) . y

loop_
_geom_hbond_atom_site_label_D
_geom_hbond_atom_site_label_H
_geom_hbond_atom_site_label_A
_geom_hbond_distance_DH
_geom_hbond_distance_HA
_geom_hbond_distance_DA
_geom_hbond_angle_DHA
_geom_hbond_site_symmetry_A
O51 H51B N37 0.905(19) 1.87(2) 2.775(7) 174(3) 4_465
O51 H51A O65 0.899(19) 2.00(3) 2.842(11) 154(5) 4_565
O52 H52A O29 0.920(19) 1.88(3) 2.717(6) 150(3) 4_565
O52 H52B N35 0.900(19) 2.38(2) 3.159(8) 145(4) 3_656
O53 H53A O19 0.907(19) 1.86(3) 2.620(6) 140(4) 4_465
O53 H53B N37 0.902(19) 2.25(4) 3.031(7) 145(5) 4_465
O54 H54A N38 0.894(18) 2.12(5) 2.848(8) 138(6) 4_565
O54 H54A O65 0.894(18) 2.36(6) 3.067(12) 136(6) 4_565
O54 H54B O61 0.908(19) 1.82(3) 2.707(8) 164(7) 1_545
O55 H55A N34 0.891(19) 2.29(3) 2.975(8) 133(4) 4_565
O55 H55B O64 0.896(19) 2.32(5) 2.932(8) 125(5) 4_465
O56 H56A O63 0.917(19) 1.737(17) 2.638(7) 167(4) 3_556
O56 H56B O62 0.915(19) 2.05(5) 2.707(7) 128(6) 2_545
O61 H61 N36 0.83 2.01 2.801(8) 158.3 3_666
O62 H62A N23 0.92(2) 1.95(4) 2.777(7) 149(7) 4_565
O62 H62B O61 0.92(2) 1.99(3) 2.883(7) 165(7) 4_576
O63 H63A N34 0.92(2) 1.95(3) 2.838(8) 163(7) .
O63 H63B N35 0.92(2) 1.96(3) 2.860(8) 166(7) 1_455
O64 H64A N13 0.92(2) 1.88(3) 2.792(7) 169(6) 2_746
O64 H64B N35 0.93(2) 2.21(2) 3.132(8) 174(6) .
